data_7005899
loop_
_publ_author_name
'Konstantin V. Domasevitch'
'Pavlo V. Solntsev'
'Il'ya A. Gural'skiy'
'Harald Krautscheid'
'Eduard B. Rusanov'
'Alexander N. Chernega'
'Judith A. K. Howard'

_publ_section_title
;
 Silver(I) ions bridged by pyridazine: doubling the ligand
 functionality for the design of unusual 3D coordination frameworks.
;
_journal_issue 35
_journal_name_full 'Dalton transactions (Cambridge, England : 2003)'
_journal_page_first 3893
_journal_page_last 3905
_journal_paper_doi 10.1039/b706731c
_journal_year 2007
_chemical_formula_moiety 'C18 H14 Ag3 N12 O, 3(C F3 O3 S) '
_chemical_formula_sum 'C21 H14 Ag3 F9 N12 O10 S3'
_chemical_formula_weight 1185.23
_chemical_name_common
;
Silver(i) Trifluorometanesulfonate Complex with
Pyridazino(4,5-d)pyridazine, Solvate with 0.33 Water
;
_chemical_name_systematic
;
Silver(I) Trifluorometanesulfonate Complex with Pyridazino[4,5-d]pyridazine,
Solvate with 0.33 Water
;
_space_group_IT_number 161
_space_group_name_Hall 'R 3 -2"c'
_space_group_name_H-M_alt 'R 3 c :H'
_symmetry_cell_setting trigonal
_symmetry_Int_Tables_number 161
_symmetry_space_group_name_Hall 'R 3 -2"c'
_symmetry_space_group_name_H-M 'R 3 c :H'
_atom_sites_solution_hydrogens geom
_atom_sites_solution_primary direct
_atom_sites_solution_secondary difmap
_audit_creation_method SHELXL-97
_cell_angle_alpha 90.00
_cell_angle_beta 90.00
_cell_angle_gamma 120.00
_cell_formula_units_Z 6
_cell_length_a 15.6887(9)
_cell_length_b 15.6887(9)
_cell_length_c 24.4805(18)
_cell_measurement_reflns_used 8000
_cell_measurement_temperature 213(2)
_cell_measurement_theta_max 27.87
_cell_measurement_theta_min 4.30
_cell_volume 5218.2(6)
_computing_cell_refinement 'IPDS Software (Stoe&Cie, 2000)'
_computing_data_collection 'IPDS Software (Stoe&Cie, 2000)'
_computing_data_reduction 'IPDS Software (Stoe&Cie, 2000)'
_computing_molecular_graphics 'Diamond 2.1e (Brandenburg, 1999)'
_computing_publication_material 'WinGX 1.700.00 (Farrugia, 1999)'
_computing_structure_refinement 'SHELXL-97 (Sheldrick, 1997)'
_computing_structure_solution 'SHELXS-97 (Sheldrick, 1997)'
_diffrn_ambient_temperature 213(2)
_diffrn_measured_fraction_theta_full 0.995
_diffrn_measured_fraction_theta_max 0.995
_diffrn_measurement_device_type 'Stoe Imaging plate diffraction system'
_diffrn_measurement_method '\f oscillation scans'
_diffrn_radiation_monochromator graphite
_diffrn_radiation_source 'fine-focus sealed tube'
_diffrn_radiation_type MoK\a
_diffrn_radiation_wavelength 0.71073
_diffrn_reflns_av_R_equivalents 0.0376
_diffrn_reflns_av_sigmaI/netI 0.0329
_diffrn_reflns_limit_h_max 20
_diffrn_reflns_limit_h_min -20
_diffrn_reflns_limit_k_max 20
_diffrn_reflns_limit_k_min -20
_diffrn_reflns_limit_l_max 32
_diffrn_reflns_limit_l_min -29
_diffrn_reflns_number 10789
_diffrn_reflns_theta_full 27.87
_diffrn_reflns_theta_max 27.87
_diffrn_reflns_theta_min 4.30
_diffrn_standards_decay_% 0
_exptl_absorpt_coefficient_mu 1.972
_exptl_absorpt_correction_T_max 0.8489
_exptl_absorpt_correction_T_min 0.7698
_exptl_absorpt_correction_type refdelf
_exptl_absorpt_process_details 'DIFABS, (Walker & Stuart, 1983)'
_exptl_crystal_colour yellow
_exptl_crystal_density_diffrn 2.263
_exptl_crystal_density_method 'not measured'
_exptl_crystal_description prism
_exptl_crystal_F_000 3444
_exptl_crystal_size_max 0.14
_exptl_crystal_size_mid 0.10
_exptl_crystal_size_min 0.08
_refine_diff_density_max 1.239
_refine_diff_density_min -0.858
_refine_diff_density_rms 0.097
_refine_ls_abs_structure_details 'Flack H D (1983), Acta Cryst. A39, 876-881'
_refine_ls_abs_structure_Flack 0.42(6)
_refine_ls_extinction_method none
_refine_ls_goodness_of_fit_ref 0.938
_refine_ls_hydrogen_treatment constr
_refine_ls_matrix_type full
_refine_ls_number_parameters 176
_refine_ls_number_reflns 2695
_refine_ls_number_restraints 1
_refine_ls_restrained_S_all 0.937
_refine_ls_R_factor_all 0.0499
_refine_ls_R_factor_gt 0.0315
_refine_ls_shift/su_max 0.001
_refine_ls_shift/su_mean 0.000
_refine_ls_structure_factor_coef Fsqd
_refine_ls_weighting_details 'calc w=1/[\s^2^(Fo^2^)+(0.0486P)^2^+0.0000P] where P=(Fo^2^+2Fc^2^)/3'
_refine_ls_weighting_scheme calc
_refine_ls_wR_factor_gt 0.0768
_refine_ls_wR_factor_ref 0.0806
_reflns_number_gt 1790
_reflns_number_total 2695
_reflns_threshold_expression >2sigma(I)
_cod_data_source_file b706731c.txt
_cod_data_source_block (3)
_cod_depositor_comments
;
The following automatic conversions were performed:
'_symmetry_cell_setting' value 'Trigonal' changed to 'trigonal' according
to '/home/saulius/struct/CIF-dictionaries/cif_core.dic' dictionary named
'cif_core.dic' version 2.4.1 from 2010-06-29.

Automatic conversion script
Id: cif_fix_enum 1527 2010-12-29 10:47:43Z saulius 
;
_cod_original_sg_symbol_Hall 'R 3 -2"c '
_cod_original_sg_symbol_H-M 'R 3 c '
_cod_database_code 7005899

loop_
_symmetry_equiv_pos_as_xyz
'x, y, z'
'-y, x-y, z'
'-x+y, -x, z'
'-x+y, y, z+1/2'
'x, x-y, z+1/2'
'-y, -x, z+1/2'
'x+2/3, y+1/3, z+1/3'
'-y+2/3, x-y+1/3, z+1/3'
'-x+y+2/3, -x+1/3, z+1/3'
'-x+y+2/3, y+1/3, z+5/6'
'x+2/3, x-y+1/3, z+5/6'
'-y+2/3, -x+1/3, z+5/6'
'x+1/3, y+2/3, z+2/3'
'-y+1/3, x-y+2/3, z+2/3'
'-x+y+1/3, -x+2/3, z+2/3'
'-x+y+1/3, y+2/3, z+7/6'
'x+1/3, x-y+2/3, z+7/6'
'-y+1/3, -x+2/3, z+7/6'

loop_
_atom_site_label
_atom_site_type_symbol
_atom_site_fract_x
_atom_site_fract_y
_atom_site_fract_z
_atom_site_U_iso_or_equiv
_atom_site_adp_type
_atom_site_occupancy
_atom_site_symmetry_multiplicity
_atom_site_calc_flag
_atom_site_refinement_flags
_atom_site_disorder_assembly
_atom_site_disorder_group
Ag1 Ag 0.3333 0.6667 0.484452(18) 0.02700(19) Uani 1 3 d S . .
Ag2 Ag 0.3333 0.6667 0.33674(5) 0.02614(12) Uani 1 3 d S . .
Ag3 Ag 0.6667 1.3333 0.35406(2) 0.0365(2) Uani 1 3 d S . .
S1 S 0.36488(11) 1.11396(11) 0.29874(8) 0.0447(3) Uani 1 1 d . . .
O1 O 0.3333 0.6667 0.5820(7) 0.124(4) Uani 1 3 d S . .
O2 O 0.4608(3) 1.1952(4) 0.2870(2) 0.0651(13) Uani 1 1 d . . .
O3 O 0.2911(4) 1.0927(5) 0.2577(2) 0.0785(18) Uani 1 1 d . . .
O4 O 0.3613(4) 1.0296(4) 0.3226(2) 0.0750(16) Uani 1 1 d . . .
F1 F 0.3271(4) 1.2457(4) 0.3351(4) 0.122(2) Uani 1 1 d . . .
F2 F 0.3865(4) 1.1842(5) 0.3975(2) 0.124(3) Uani 1 1 d . . .
F3 F 0.2345(4) 1.0951(4) 0.3714(2) 0.106(2) Uani 1 1 d . . .
N1 N 0.4097(3) 0.8253(4) 0.4478(3) 0.0254(11) Uani 1 1 d . . .
N2 N 0.4120(3) 0.8243(4) 0.3912(3) 0.0270(12) Uani 1 1 d . . .
N3 N 0.6002(3) 1.1769(4) 0.4478(2) 0.0288(13) Uani 1 1 d . . .
N4 N 0.6023(4) 1.1768(4) 0.3909(2) 0.0260(12) Uani 1 1 d . . .
C1 C 0.4541(4) 0.9073(5) 0.4742(3) 0.0262(14) Uani 1 1 d . . .
H1A H 0.4517 0.9055 0.5134 0.031 Uiso 1 1 d R . .
C2 C 0.5065(4) 1.0005(4) 0.4483(2) 0.0245(14) Uani 1 1 d . . .
C3 C 0.5550(4) 1.0935(4) 0.4753(3) 0.0284(15) Uani 1 1 d . . .
H3A H 0.5546 1.0957 0.5145 0.034 Uiso 1 1 d R . .
C4 C 0.4592(4) 0.9082(5) 0.3654(3) 0.0293(15) Uani 1 1 d . . .
H4A H 0.4601 0.9073 0.3262 0.035 Uiso 1 1 d R . .
C5 C 0.5092(3) 1.0007(4) 0.3917(2) 0.0212(15) Uani 1 1 d . . .
C6 C 0.5603(4) 1.0929(4) 0.3638(3) 0.0256(13) Uani 1 1 d . . .
H6A H 0.5654 1.0938 0.3247 0.031 Uiso 1 1 d R . .
C7 C 0.3259(5) 1.1582(6) 0.3553(3) 0.065(2) Uani 1 1 d . . .

loop_
_atom_site_aniso_label
_atom_site_aniso_U_11
_atom_site_aniso_U_22
_atom_site_aniso_U_33
_atom_site_aniso_U_23
_atom_site_aniso_U_13
_atom_site_aniso_U_12
Ag1 0.0274(3) 0.0274(3) 0.0263(4) 0.000 0.000 0.01369(13)
Ag2 0.02189(14) 0.02189(14) 0.0346(2) 0.000 0.000 0.01094(7)
Ag3 0.0394(3) 0.0394(3) 0.0307(5) 0.000 0.000 0.01969(17)
S1 0.0395(8) 0.0511(9) 0.0340(6) 0.0033(7) -0.0054(6) 0.0156(7)
O1 0.178(7) 0.178(7) 0.018(5) 0.000 0.000 0.089(3)
O2 0.040(3) 0.065(3) 0.058(3) 0.018(3) 0.011(2) 0.002(2)
O3 0.065(3) 0.108(5) 0.041(3) 0.008(3) -0.018(2) 0.027(3)
O4 0.062(3) 0.054(3) 0.105(5) 0.015(3) -0.016(3) 0.026(2)
F1 0.086(4) 0.086(4) 0.204(6) -0.040(5) -0.016(4) 0.051(3)
F2 0.068(3) 0.176(7) 0.050(3) -0.047(3) -0.013(3) 0.003(3)
F3 0.056(3) 0.129(4) 0.088(4) -0.042(3) 0.022(3) 0.013(3)
N1 0.028(2) 0.027(3) 0.023(3) 0.005(2) 0.0021(19) 0.015(2)
N2 0.037(3) 0.014(2) 0.025(3) 0.000(2) -0.001(2) 0.008(2)
N3 0.033(2) 0.033(3) 0.019(3) -0.001(2) 0.003(2) 0.016(2)
N4 0.028(2) 0.022(3) 0.023(3) -0.003(2) 0.0003(19) 0.0089(19)
C1 0.033(3) 0.027(3) 0.017(3) 0.010(2) 0.007(2) 0.014(2)
C2 0.033(3) 0.019(3) 0.019(3) -0.003(3) 0.000(2) 0.010(2)
C3 0.038(3) 0.014(3) 0.022(3) -0.007(2) -0.002(2) 0.005(2)
C4 0.035(3) 0.032(4) 0.019(3) 0.004(3) 0.000(2) 0.015(3)
C5 0.022(3) 0.022(4) 0.025(4) 0.005(3) -0.001(2) 0.015(2)
C6 0.030(3) 0.019(3) 0.028(3) -0.007(3) -0.003(2) 0.013(2)
C7 0.026(3) 0.079(6) 0.064(4) -0.022(4) -0.004(3) 0.007(3)

loop_
_atom_type_symbol
_atom_type_description
_atom_type_scat_dispersion_real
_atom_type_scat_dispersion_imag
_atom_type_scat_source
C C 0.0033 0.0016 'International Tables Vol C Tables 4.2.6.8 and 6.1.1.4'
H H 0.0000 0.0000 'International Tables Vol C Tables 4.2.6.8 and 6.1.1.4'
N N 0.0061 0.0033 'International Tables Vol C Tables 4.2.6.8 and 6.1.1.4'
O O 0.0106 0.0060 'International Tables Vol C Tables 4.2.6.8 and 6.1.1.4'
F F 0.0171 0.0103 'International Tables Vol C Tables 4.2.6.8 and 6.1.1.4'
S S 0.1246 0.1234 'International Tables Vol C Tables 4.2.6.8 and 6.1.1.4'
Ag Ag -0.8971 1.1015 'International Tables Vol C Tables 4.2.6.8 and 6.1.1.4'

loop_
_geom_angle_atom_site_label_1
_geom_angle_atom_site_label_2
_geom_angle_atom_site_label_3
_geom_angle
_geom_angle_site_symmetry_1
_geom_angle_site_symmetry_3
_geom_angle_publ_flag
N1 Ag1 N1 106.19(18) 2_665 . ?
N1 Ag1 N1 106.19(18) 2_665 3_565 ?
N1 Ag1 N1 106.19(18) . 3_565 ?
N1 Ag1 O1 112.58(16) 2_665 . ?
N1 Ag1 O1 112.58(16) . . ?
N1 Ag1 O1 112.58(16) 3_565 . ?
N2 Ag2 N2 94.66(19) . 2_665 ?
N2 Ag2 N2 94.66(19) . 3_565 ?
N2 Ag2 N2 94.66(19) 2_665 3_565 ?
N2 Ag2 N3 88.96(12) . 12_664 ?
N2 Ag2 N3 175.71(14) 2_665 12_664 ?
N2 Ag2 N3 82.73(12) 3_565 12_664 ?
N2 Ag2 N3 175.71(14) . 10_444 ?
N2 Ag2 N3 82.72(12) 2_665 10_444 ?
N2 Ag2 N3 88.96(12) 3_565 10_444 ?
N3 Ag2 N3 93.80(18) 12_664 10_444 ?
N2 Ag2 N3 82.72(12) . 11_464 ?
N2 Ag2 N3 88.96(12) 2_665 11_464 ?
N2 Ag2 N3 175.71(14) 3_565 11_464 ?
N3 Ag2 N3 93.79(18) 12_664 11_464 ?
N3 Ag2 N3 93.79(18) 10_444 11_464 ?
N4 Ag3 N4 105.88(17) . 2_775 ?
N4 Ag3 N4 105.88(17) . 3_575 ?
N4 Ag3 N4 105.88(17) 2_775 3_575 ?
N4 Ag3 O1 112.86(15) . 13_554 ?
N4 Ag3 O1 112.86(15) 2_775 13_554 ?
N4 Ag3 O1 112.86(15) 3_575 13_554 ?
O4 S1 O2 116.5(3) . . ?
O4 S1 O3 114.7(4) . . ?
O2 S1 O3 115.5(3) . . ?
O4 S1 C7 100.4(4) . . ?
O2 S1 C7 102.7(3) . . ?
O3 S1 C7 103.9(4) . . ?
Ag1 O1 Ag3 180.0 . 7_445 ?
C1 N1 N2 120.7(5) . . ?
C1 N1 Ag1 127.1(4) . . ?
N2 N1 Ag1 111.9(4) . . ?
C4 N2 N1 118.4(6) . . ?
C4 N2 Ag2 119.1(5) . . ?
N1 N2 Ag2 122.5(4) . . ?
C3 N3 N4 120.7(6) . . ?
C3 N3 Ag2 116.3(4) . 16_554 ?
N4 N3 Ag2 122.7(4) . 16_554 ?
C6 N4 N3 120.2(6) . . ?
C6 N4 Ag3 126.7(5) . . ?
N3 N4 Ag3 112.7(4) . . ?
N1 C1 C2 123.3(5) . . ?
C5 C2 C1 116.8(4) . . ?
C5 C2 C3 117.4(4) . . ?
C1 C2 C3 125.8(5) . . ?
N3 C3 C2 121.7(6) . . ?
N2 C4 C5 123.9(6) . . ?
C2 C5 C4 116.9(4) . . ?
C2 C5 C6 118.7(4) . . ?
C4 C5 C6 124.3(5) . . ?
N4 C6 C5 121.2(6) . . ?
F2 C7 F3 109.7(7) . . ?
F2 C7 F1 107.9(7) . . ?
F3 C7 F1 107.7(7) . . ?
F2 C7 S1 113.1(6) . . ?
F3 C7 S1 113.1(5) . . ?
F1 C7 S1 105.0(5) . . ?

loop_
_geom_bond_atom_site_label_1
_geom_bond_atom_site_label_2
_geom_bond_distance
_geom_bond_site_symmetry_2
_geom_bond_publ_flag
Ag1 N1 2.335(6) 2_665 ?
Ag1 N1 2.335(6) . ?
Ag1 N1 2.335(6) 3_565 ?
Ag1 O1 2.387(17) . ?
Ag2 N2 2.522(6) . ?
Ag2 N2 2.522(6) 2_665 ?
Ag2 N2 2.522(6) 3_565 ?
Ag2 N3 2.531(6) 12_664 ?
Ag2 N3 2.531(6) 10_444 ?
Ag2 N3 2.531(6) 11_464 ?
Ag3 N4 2.320(6) . ?
Ag3 N4 2.320(6) 2_775 ?
Ag3 N4 2.320(6) 3_575 ?
Ag3 O1 2.581(17) 13_554 ?
S1 O4 1.423(5) . ?
S1 O2 1.434(4) . ?
S1 O3 1.440(5) . ?
S1 C7 1.787(7) . ?
O1 Ag3 2.581(17) 7_445 ?
F1 C7 1.450(10) . ?
F2 C7 1.323(9) . ?
F3 C7 1.332(8) . ?
N1 C1 1.288(9) . ?
N1 N2 1.388(10) . ?
N2 C4 1.307(8) . ?
N3 C3 1.318(8) . ?
N3 N4 1.394(9) . ?
N3 Ag2 2.531(6) 16_554 ?
N4 C6 1.319(8) . ?
C1 C2 1.420(8) . ?
C2 C5 1.387(4) . ?
C2 C3 1.427(8) . ?
C4 C5 1.413(8) . ?
C5 C6 1.429(8) . ?
